data_4135422
loop_
_publ_author_name
'Anamimoghadam, Ommid'
'Jones, Leighton O.'
'Cooper, James A.'
'Beldjoudi, Yassine'
'Nguyen, Minh T.'
'Liu, Wenqi'
'Krzyaniak, Matthew D.'
'Pezzato, Cristian'
'Stern, Charlotte L.'
'Patel, Hasmukh A.'
'Wasielewski, Michael R.'
'Schatz, George C.'
'Stoddart, J. Fraser'

_publ_section_title
;
 Discrete Open-Shell Tris(bipyridinium radical cationic) Inclusion
 Complexes in the Solid State
;
_journal_name_full 'Journal of the American Chemical Society'
_journal_paper_doi 10.1021/jacs.0c07148
_journal_year 2020
_chemical_formula_moiety 'C40 H40 N4 O4, 2(F6 P)'
_chemical_formula_sum 'C40 H40 F12 N4 O4 P2'
_chemical_formula_weight 930.70
_space_group_crystal_system monoclinic
_space_group_IT_number 15
_space_group_name_Hall '-C 2yc'
_space_group_name_H-M_alt 'C 1 2/c 1'
_atom_sites_solution_hydrogens geom
_atom_sites_solution_primary direct
_audit_creation_date 2020-06-27
_audit_creation_method
;
Olex2 1.2
(compiled 2016.11.30 svn.r3356 for OlexSys, GUI svn.r5269)
;
_cell_angle_alpha 90
_cell_angle_beta 90.006(3)
_cell_angle_gamma 90
_cell_formula_units_Z 4
_cell_length_a 12.155(2)
_cell_length_b 23.664(5)
_cell_length_c 20.711(4)
_cell_measurement_reflns_used 9360
_cell_measurement_temperature 100(2)
_cell_measurement_theta_max 23.78
_cell_measurement_theta_min 2.61
_cell_volume 5957(2)
_computing_cell_refinement 'SAINT v8.37A (Bruker, 2015)'
_computing_data_reduction 'SAINT v8.37A (Bruker, 2015)'
_computing_molecular_graphics 'Olex2 (Dolomanov et al., 2009)'
_computing_publication_material 'Olex2 (Dolomanov et al., 2009)'
_computing_structure_refinement 'XL (Sheldrick, 2008)'
_computing_structure_solution 'SIR2004 (Burla et al., 2007)'
_diffrn_ambient_temperature 100.0
_diffrn_measured_fraction_theta_full 0.984
_diffrn_measured_fraction_theta_max 0.984
_diffrn_measurement_device_type 'Bruker APEX-II CCD'
_diffrn_measurement_method '\f and \w scans'
_diffrn_radiation_type MoK\a
_diffrn_radiation_wavelength 0.71073
_diffrn_reflns_av_R_equivalents 0.0451
_diffrn_reflns_av_unetI/netI 0.0282
_diffrn_reflns_Laue_measured_fraction_full 0.984
_diffrn_reflns_Laue_measured_fraction_max 0.984
_diffrn_reflns_limit_h_max 14
_diffrn_reflns_limit_h_min -14
_diffrn_reflns_limit_k_max 26
_diffrn_reflns_limit_k_min -27
_diffrn_reflns_limit_l_max 24
_diffrn_reflns_limit_l_min -24
_diffrn_reflns_number 36620
_diffrn_reflns_point_group_measured_fraction_full 0.984
_diffrn_reflns_point_group_measured_fraction_max 0.984
_diffrn_reflns_theta_full 25.023
_diffrn_reflns_theta_max 25.023
_diffrn_reflns_theta_min 1.884
_exptl_absorpt_coefficient_mu 0.143
_exptl_absorpt_correction_T_max 0.7452
_exptl_absorpt_correction_T_min 0.6631
_exptl_absorpt_correction_type multi-scan
_exptl_absorpt_process_details
;
SADABS-2014/5 (Bruker,2014/5) was used for absorption correction.
wR2(int) was 0.0558 before and 0.0464 after correction.
The Ratio of minimum to maximum transmission is 0.8898.
The \l/2 correction factor is Not present.
;
_exptl_crystal_colour Black
_exptl_crystal_density_diffrn 1.038
_exptl_crystal_description block
_exptl_crystal_F_000 1912
_exptl_crystal_size_max 0.503
_exptl_crystal_size_mid 0.279
_exptl_crystal_size_min 0.158
_refine_diff_density_max 0.633
_refine_diff_density_min -0.321
_refine_diff_density_rms 0.109
_refine_ls_extinction_method none
_refine_ls_goodness_of_fit_ref 1.524
_refine_ls_hydrogen_treatment constr
_refine_ls_matrix_type full
_refine_ls_number_parameters 359
_refine_ls_number_reflns 5188
_refine_ls_number_restraints 0
_refine_ls_restrained_S_all 1.524
_refine_ls_R_factor_all 0.1895
_refine_ls_R_factor_gt 0.1412
_refine_ls_shift/su_max 0.000
_refine_ls_shift/su_mean 0.000
_refine_ls_structure_factor_coef Fsqd
_refine_ls_weighting_details 'w=1/[\s^2^(Fo^2^)+(0.2000P)^2^] where P=(Fo^2^+2Fc^2^)/3'
_refine_ls_weighting_scheme calc
_refine_ls_wR_factor_gt 0.3842
_refine_ls_wR_factor_ref 0.4331
_reflns_Friedel_coverage 0.000
_reflns_number_gt 2739
_reflns_number_total 5188
_reflns_threshold_expression 'I > 2\s(I)'
_cod_data_source_file ja0c07148_si_006.cif
_cod_data_source_block b
_cod_database_code 4135422
_shelx_space_group_comment
;
The symmetry employed for this shelxl refinement is uniquely defined
by the following loop, which should always be used as a source of
symmetry information in preference to the above space-group names.
They are only intended as comments.
;
_olex2_refinement_description
;
1. Fixed Uiso
 At 1.2 times of:
  All C(H) groups, All C(H,H) groups
 At 1.5 times of:
  All C(H,H,H) groups
2. Uiso/Uaniso restraints and constraints
Uanis(C9) = Uanis(C7)
Uanis(C16) = Uanis(C13) = Uanis(C10) = Uanis(C7)
3. Others
 Fixed Sof: P2(0.5) P1(0.5) H12(0.5) H9(0.5) H10(0.5) H13(0.5) O1A(0.5)
 O1(0.5) O2(0.5) O2A(0.5) F2(0.5) F8(0.5) F9(0.5) F3(0.5) F4(0.5) F7(0.5)
 F5(0.5) F10(0.5) F6(0.5) C17(0.5) H17A(0.5) H17B(0.5) H17C(0.5) C20A(0.5)
 H20A(0.5) H20B(0.5) H20C(0.5) C20(0.5) H20D(0.5) H20E(0.5) H20F(0.5) C17A(0.5)
 H17D(0.5) H17E(0.5) H17F(0.5) F11(0.5) F1(0.5) F12(0.5)
4.a Secondary CH2 refined with riding coordinates:
 C19(H19A,H19B), C4(H4A,H4B)
4.b Aromatic/amide H refined with riding coordinates:
 C14(H14), C6(H6), C18(H18), C5(H5), C2(H2), C12(H12), C9(H9), C15(H15),
 C3(H3), C10(H10), C1(H1), C13(H13)
4.c Idealised Me refined as rotating group:
 C17(H17A,H17B,H17C), C20A(H20A,H20B,H20C), C20(H20D,H20E,H20F), C17A(H17D,
 H17E,H17F)
;
_shelx_shelxl_version_number 2014/7
_olex2_submission_special_instructions 'No special instructions were received'

loop_
_space_group_symop_operation_xyz
'x, y, z'
'-x, y, -z+1/2'
'x+1/2, y+1/2, z'
'-x+1/2, y+1/2, -z+1/2'
'-x, -y, -z'
'x, -y, z-1/2'
'-x+1/2, -y+1/2, -z'
'x+1/2, -y+1/2, z-1/2'

loop_
_atom_site_label
_atom_site_type_symbol
_atom_site_fract_x
_atom_site_fract_y
_atom_site_fract_z
_atom_site_U_iso_or_equiv
_atom_site_adp_type
_atom_site_occupancy
_atom_site_site_symmetry_order
_atom_site_calc_flag
_atom_site_refinement_flags_posn
_atom_site_refinement_flags_adp
_atom_site_refinement_flags_occupancy
_atom_site_disorder_assembly
_atom_site_disorder_group
N2 N 0.3910(4) 0.63689(17) 0.3377(2) 0.0838(12) Uani 1 1 d . . . . .
N1 N 0.6092(5) 0.36350(17) 0.3375(2) 0.0855(13) Uani 1 1 d . . . . .
C8 C 0.4781(4) 0.52836(18) 0.3216(2) 0.0702(12) Uani 1 1 d . . . . .
P2 P 0.6612(5) 0.8001(2) 0.68172(19) 0.1484(19) Uani 0.5 1 d . . P A 2
C11 C 0.5225(4) 0.47216(19) 0.3213(2) 0.0728(13) Uani 1 1 d . . . . .
P1 P 0.8394(5) 0.6998(2) 0.68173(18) 0.1463(19) Uani 0.5 1 d . . P B 1
C14 C 0.6367(5) 0.4626(2) 0.3218(2) 0.0775(13) Uani 1 1 d . . . . .
H14 H 0.6867 0.4931 0.3164 0.093 Uiso 1 1 calc R . . . .
C6 C 0.3632(5) 0.5377(2) 0.3217(2) 0.0769(13) Uani 1 1 d . . . . .
H6 H 0.3134 0.5072 0.3159 0.092 Uiso 1 1 calc R . . . .
C18 C 0.4998(5) 0.3708(2) 0.3330(2) 0.0833(14) Uani 1 1 d . . . . .
H18 H 0.4529 0.3388 0.3350 0.100 Uiso 1 1 calc R . . . .
C5 C 0.5442(4) 0.57759(19) 0.3251(2) 0.0749(13) Uani 1 1 d . . . . .
H5 H 0.6218 0.5740 0.3217 0.090 Uiso 1 1 calc R . . . .
C2 C 0.5000(6) 0.6297(2) 0.3334(2) 0.0839(14) Uani 1 1 d . . . . .
H2 H 0.5472 0.6616 0.3361 0.101 Uiso 1 1 calc R . . . .
C12 C 0.4355(5) 0.7155(2) 0.5355(3) 0.0910(16) Uani 1 1 d . . . . .
H12 H 0.4965 0.7300 0.5589 0.109 Uiso 0.5 1 calc R . P C 1
C9 C 0.4346(5) 0.7153(2) 0.4649(3) 0.0943(9) Uani 1 1 d . . . . .
H9 H 0.4952 0.7295 0.4410 0.113 Uiso 0.5 1 calc R . P D 2
C16 C 0.3476(5) 0.6944(2) 0.5663(3) 0.0943(9) Uani 1 1 d . . . . .
C7 C 0.3446(5) 0.6941(2) 0.4345(3) 0.0943(9) Uani 1 1 d . . . . .
C15 C 0.4549(4) 0.42263(18) 0.3254(2) 0.0732(12) Uani 1 1 d . . . . .
H15 H 0.3772 0.4263 0.3229 0.088 Uiso 1 1 calc R . . . .
C3 C 0.3242(5) 0.5932(2) 0.3305(2) 0.0845(14) Uani 1 1 d . . . . .
H3 H 0.2470 0.5995 0.3314 0.101 Uiso 1 1 calc R . . . .
C10 C 0.2563(5) 0.6735(2) 0.4657(3) 0.0943(9) Uani 1 1 d . . . . .
H10 H 0.1950 0.6594 0.4422 0.113 Uiso 0.5 1 calc R . P E 1
C1 C 0.6758(5) 0.4066(2) 0.3305(2) 0.0850(14) Uani 1 1 d . . . . .
H1 H 0.7530 0.4001 0.3313 0.102 Uiso 1 1 calc R . . . .
C13 C 0.2563(5) 0.6732(2) 0.5355(3) 0.0943(9) Uani 1 1 d . . . . .
H13 H 0.1954 0.6589 0.5592 0.113 Uiso 0.5 1 calc R . P F 2
C19 C 0.3439(6) 0.6915(2) 0.6406(3) 0.113(2) Uani 1 1 d . . . . .
H19A H 0.3870 0.7231 0.6591 0.136 Uiso 1 1 calc R . . . .
H19B H 0.2670 0.6951 0.6557 0.136 Uiso 1 1 calc R . . . .
C4 C 0.3457(6) 0.6923(3) 0.3601(3) 0.108(2) Uani 1 1 d . . . . .
H4A H 0.2700 0.6972 0.3434 0.130 Uiso 1 1 calc R . . . .
H4B H 0.3916 0.7235 0.3432 0.130 Uiso 1 1 calc R . . . .
O1A O 0.5241(7) 0.7350(3) 0.5632(3) 0.089(2) Uani 0.5 1 d . . P G 2
O1 O 0.5228(6) 0.7348(3) 0.4367(4) 0.092(2) Uani 0.5 1 d . . P H 1
O2 O 0.1685(6) 0.6541(3) 0.5752(4) 0.105(2) Uani 0.5 1 d . . P I 1
O2A O 0.1689(7) 0.6540(3) 0.4256(5) 0.115(3) Uani 0.5 1 d . . P J 2
F2 F 0.9536(10) 0.6846(7) 0.6647(5) 0.212(6) Uani 0.5 1 d . . P B 1
F8 F 0.5483(11) 0.8154(8) 0.6643(6) 0.225(7) Uani 0.5 1 d . . P A 2
F9 F 0.6550(14) 0.8561(7) 0.7141(8) 0.247(7) Uani 0.5 1 d . . P A 2
F3 F 0.8484(13) 0.6442(7) 0.7137(8) 0.244(7) Uani 0.5 1 d . . P B 1
F4 F 0.8350(11) 0.7595(5) 0.6384(5) 0.184(5) Uani 0.5 1 d . . P B 1
F7 F 0.6633(11) 0.7399(5) 0.6381(5) 0.182(5) Uani 0.5 1 d . . P A 2
F5 F 0.7029(13) 0.7144(7) 0.7016(8) 0.227(6) Uani 0.5 1 d . . P B 1
F10 F 0.7971(14) 0.7848(7) 0.7003(8) 0.233(7) Uani 0.5 1 d . . P A 2
F6 F 0.8680(13) 0.7373(9) 0.7400(7) 0.255(8) Uani 0.5 1 d . . P B 1
C17 C 0.6247(13) 0.7458(11) 0.4722(8) 0.179(11) Uani 0.5 1 d . . P H 1
H17A H 0.6744 0.7684 0.4453 0.269 Uiso 0.5 1 calc GR . P H 1
H17B H 0.6602 0.7099 0.4831 0.269 Uiso 0.5 1 calc GR . P H 1
H17C H 0.6079 0.7666 0.5119 0.269 Uiso 0.5 1 calc GR . P H 1
C20A C 0.0825(11) 0.6265(6) 0.4603(8) 0.120(5) Uani 0.5 1 d . . P J 2
H20A H 0.0257 0.6140 0.4299 0.180 Uiso 0.5 1 calc GR . P J 2
H20B H 0.0503 0.6529 0.4914 0.180 Uiso 0.5 1 calc GR . P J 2
H20C H 0.1123 0.5937 0.4833 0.180 Uiso 0.5 1 calc GR . P J 2
C20 C 0.0844(11) 0.6254(6) 0.5444(7) 0.116(4) Uani 0.5 1 d . . P I 1
H20D H 0.0444 0.6514 0.5160 0.174 Uiso 0.5 1 calc GR . P I 1
H20E H 0.0338 0.6098 0.5766 0.174 Uiso 0.5 1 calc GR . P I 1
H20F H 0.1155 0.5945 0.5186 0.174 Uiso 0.5 1 calc GR . P I 1
C17A C 0.6244(11) 0.7470(9) 0.5291(7) 0.152(8) Uani 0.5 1 d . . P G 2
H17D H 0.6070 0.7649 0.4876 0.229 Uiso 0.5 1 calc GR . P G 2
H17E H 0.6645 0.7118 0.5214 0.229 Uiso 0.5 1 calc GR . P G 2
H17F H 0.6700 0.7726 0.5549 0.229 Uiso 0.5 1 calc GR . P G 2
F11 F 0.6298(14) 0.7644(9) 0.7398(7) 0.268(9) Uani 0.5 1 d . . P A 2
F1 F 0.7806(16) 0.6749(7) 0.6177(5) 0.251(8) Uani 0.5 1 d . . P B 1
F12 F 0.7194(17) 0.8247(7) 0.6176(6) 0.254(8) Uani 0.5 1 d . . P A 2

loop_
_atom_site_aniso_label
_atom_site_aniso_U_11
_atom_site_aniso_U_22
_atom_site_aniso_U_33
_atom_site_aniso_U_23
_atom_site_aniso_U_13
_atom_site_aniso_U_12
N2 0.122(4) 0.055(3) 0.074(3) 0.0064(18) -0.012(2) 0.012(2)
N1 0.124(4) 0.056(3) 0.077(3) -0.0096(18) 0.009(2) 0.014(2)
C8 0.104(4) 0.057(3) 0.050(2) -0.0026(17) -0.007(2) 0.012(2)
P2 0.207(5) 0.165(4) 0.074(2) 0.025(2) -0.039(3) -0.069(3)
C11 0.104(4) 0.066(3) 0.049(2) -0.0024(18) 0.004(2) 0.011(2)
P1 0.206(5) 0.163(4) 0.070(2) -0.023(2) 0.040(2) -0.068(3)
C14 0.111(4) 0.064(3) 0.058(3) -0.002(2) 0.001(2) 0.017(2)
C6 0.115(4) 0.061(3) 0.054(3) 0.0014(19) -0.006(2) 0.016(2)
C18 0.121(5) 0.059(3) 0.071(3) -0.005(2) -0.001(3) 0.001(3)
C5 0.108(3) 0.051(3) 0.066(3) -0.0023(19) -0.004(2) 0.005(2)
C2 0.122(5) 0.063(3) 0.067(3) 0.005(2) -0.007(3) 0.003(3)
C12 0.103(4) 0.043(3) 0.127(5) -0.005(3) -0.005(4) 0.015(3)
C9 0.111(2) 0.0464(14) 0.125(2) -0.0003(12) -0.0004(16) 0.0312(13)
C16 0.111(2) 0.0464(14) 0.125(2) -0.0003(12) -0.0004(16) 0.0312(13)
C7 0.111(2) 0.0464(14) 0.125(2) -0.0003(12) -0.0004(16) 0.0312(13)
C15 0.110(3) 0.049(3) 0.060(3) 0.0035(18) 0.009(2) 0.004(2)
C3 0.103(4) 0.071(4) 0.079(3) 0.008(2) -0.004(3) 0.020(3)
C10 0.111(2) 0.0464(14) 0.125(2) -0.0003(12) -0.0004(16) 0.0312(13)
C1 0.100(4) 0.075(4) 0.080(3) -0.008(2) 0.003(3) 0.012(3)
C13 0.111(2) 0.0464(14) 0.125(2) -0.0003(12) -0.0004(16) 0.0312(13)
C19 0.178(6) 0.068(4) 0.095(4) -0.007(3) 0.016(4) 0.043(4)
C4 0.160(5) 0.071(4) 0.093(4) 0.005(3) -0.023(4) 0.037(3)
O1A 0.133(6) 0.054(4) 0.080(5) 0.005(3) 0.013(4) 0.008(4)
O1 0.113(5) 0.067(5) 0.096(5) -0.006(3) -0.014(4) 0.006(4)
O2 0.101(5) 0.080(5) 0.134(7) -0.005(4) 0.010(5) 0.013(4)
O2A 0.108(6) 0.076(5) 0.160(8) 0.001(5) -0.009(5) 0.013(4)
F2 0.176(9) 0.331(18) 0.128(8) -0.055(9) 0.035(7) -0.070(10)
F8 0.190(10) 0.34(2) 0.141(9) 0.073(10) -0.043(8) -0.067(11)
F9 0.264(14) 0.246(16) 0.231(15) -0.110(13) 0.014(11) -0.050(11)
F3 0.266(14) 0.253(17) 0.215(14) 0.107(12) -0.020(11) -0.029(12)
F4 0.264(12) 0.156(9) 0.132(8) -0.020(7) 0.047(7) -0.086(9)
F7 0.276(12) 0.151(9) 0.120(7) 0.006(6) -0.036(7) -0.080(9)
F5 0.254(14) 0.248(15) 0.178(12) 0.031(11) 0.067(11) -0.104(11)
F10 0.272(15) 0.258(16) 0.168(12) -0.025(11) -0.085(12) -0.112(12)
F6 0.253(14) 0.39(2) 0.125(9) -0.117(13) -0.015(9) -0.014(14)
C17 0.130(12) 0.34(3) 0.071(9) 0.039(13) -0.006(8) -0.069(14)
C20A 0.092(8) 0.106(10) 0.162(13) 0.004(9) -0.050(8) -0.001(7)
C20 0.099(8) 0.125(11) 0.125(11) 0.003(8) 0.031(8) -0.020(7)
C17A 0.091(9) 0.28(3) 0.084(10) -0.026(11) 0.006(7) -0.044(10)
F11 0.275(15) 0.41(3) 0.121(9) 0.123(13) 0.019(9) 0.006(16)
F1 0.40(2) 0.235(15) 0.121(9) -0.043(8) 0.013(10) -0.139(15)
F12 0.42(2) 0.211(14) 0.133(10) 0.029(8) -0.009(11) -0.090(15)

loop_
_atom_type_symbol
_atom_type_description
_atom_type_scat_dispersion_real
_atom_type_scat_dispersion_imag
_atom_type_scat_source
C C 0.0033 0.0016 'International Tables Vol C Tables 4.2.6.8 and 6.1.1.4'
H H 0.0000 0.0000 'International Tables Vol C Tables 4.2.6.8 and 6.1.1.4'
F F 0.0171 0.0103 'International Tables Vol C Tables 4.2.6.8 and 6.1.1.4'
N N 0.0061 0.0033 'International Tables Vol C Tables 4.2.6.8 and 6.1.1.4'
O O 0.0106 0.0060 'International Tables Vol C Tables 4.2.6.8 and 6.1.1.4'
P P 0.1023 0.0942 'International Tables Vol C Tables 4.2.6.8 and 6.1.1.4'

loop_
_geom_angle_atom_site_label_1
_geom_angle_atom_site_label_2
_geom_angle_atom_site_label_3
_geom_angle
_geom_angle_site_symmetry_1
_geom_angle_site_symmetry_3
_geom_angle_publ_flag
C2 N2 C4 119.8(5) . . ?
C3 N2 C2 120.0(4) . . ?
C3 N2 C4 119.6(5) . . ?
C18 N1 C19 120.8(5) . 5_666 ?
C1 N1 C18 120.2(4) . . ?
C1 N1 C19 118.5(6) . 5_666 ?
C6 C8 C11 121.1(5) . . ?
C6 C8 C5 115.5(4) . . ?
C5 C8 C11 123.3(5) . . ?
F8 P2 F9 80.9(11) . . ?
F8 P2 F7 95.3(9) . . ?
F8 P2 F10 177.3(8) . . ?
F8 P2 F11 95.6(9) . . ?
F8 P2 F12 96.8(9) . . ?
F9 P2 F7 174.1(9) . . ?
F9 P2 F10 97.8(8) . . ?
F9 P2 F11 97.2(11) . . ?
F9 P2 F12 94.1(10) . . ?
F7 P2 F10 85.8(7) . . ?
F11 P2 F7 87.6(10) . . ?
F11 P2 F10 87.0(9) . . ?
F11 P2 F12 164.4(12) . . ?
F12 P2 F7 81.8(8) . . ?
F12 P2 F10 80.8(10) . . ?
C14 C11 C8 121.3(5) . . ?
C14 C11 C15 115.7(4) . . ?
C15 C11 C8 122.8(5) . . ?
F2 P1 F4 96.1(8) . . ?
F2 P1 F5 177.3(8) . . ?
F2 P1 F6 96.6(8) . . ?
F2 P1 F1 97.5(9) . . ?
F3 P1 F2 79.6(10) . . ?
F3 P1 F4 173.7(9) . . ?
F3 P1 F5 98.1(8) . . ?
F3 P1 F6 98.4(11) . . ?
F3 P1 F1 94.3(10) . . ?
F4 P1 F5 86.0(7) . . ?
F6 P1 F4 86.7(9) . . ?
F6 P1 F5 85.2(9) . . ?
F6 P1 F1 162.5(12) . . ?
F1 P1 F4 81.6(8) . . ?
F1 P1 F5 81.1(9) . . ?
C11 C14 H14 120.6 . . ?
C11 C14 C1 118.8(5) . . ?
C1 C14 H14 120.6 . . ?
C8 C6 H6 120.7 . . ?
C3 C6 C8 118.6(5) . . ?
C3 C6 H6 120.7 . . ?
N1 C18 H18 119.2 . . ?
N1 C18 C15 121.7(5) . . ?
C15 C18 H18 119.2 . . ?
C8 C5 H5 119.0 . . ?
C2 C5 C8 122.0(5) . . ?
C2 C5 H5 119.0 . . ?
N2 C2 C5 121.1(5) . . ?
N2 C2 H2 119.4 . . ?
C5 C2 H2 119.4 . . ?
C9 C12 H12 121.0 . . ?
C16 C12 H12 121.0 . . ?
C16 C12 C9 117.9(6) . . ?
O1A C12 C9 116.5(6) . . ?
O1A C12 C16 125.5(7) . . ?
C12 C9 H9 120.9 . . ?
C7 C9 C12 118.1(6) . . ?
C7 C9 H9 120.9 . . ?
O1 C9 C12 116.0(6) . . ?
O1 C9 C7 125.8(7) . . ?
C12 C16 C13 124.0(7) . . ?
C12 C16 C19 120.9(6) . . ?
C13 C16 C19 115.1(6) . . ?
C9 C7 C4 117.8(6) . . ?
C10 C7 C9 123.6(7) . . ?
C10 C7 C4 118.5(6) . . ?
C11 C15 H15 119.4 . . ?
C18 C15 C11 121.1(5) . . ?
C18 C15 H15 119.4 . . ?
N2 C3 C6 122.5(5) . . ?
N2 C3 H3 118.8 . . ?
C6 C3 H3 118.8 . . ?
C7 C10 H10 120.6 . . ?
C7 C10 C13 118.9(6) . . ?
C7 C10 O2A 115.6(7) . . ?
C13 C10 H10 120.6 . . ?
O2A C10 C13 125.5(7) . . ?
N1 C1 C14 122.2(5) . . ?
N1 C1 H1 118.9 . . ?
C14 C1 H1 118.9 . . ?
C16 C13 C10 117.5(6) . . ?
C16 C13 H13 121.3 . . ?
C16 C13 O2 116.9(7) . . ?
C10 C13 H13 121.3 . . ?
O2 C13 C10 125.6(6) . . ?
N1 C19 C16 109.4(4) 5_666 . ?
N1 C19 H19A 109.8 5_666 . ?
N1 C19 H19B 109.8 5_666 . ?
C16 C19 H19A 109.8 . . ?
C16 C19 H19B 109.8 . . ?
H19A C19 H19B 108.2 . . ?
N2 C4 C7 109.8(4) . . ?
N2 C4 H4A 109.7 . . ?
N2 C4 H4B 109.7 . . ?
C7 C4 H4A 109.7 . . ?
C7 C4 H4B 109.7 . . ?
H4A C4 H4B 108.2 . . ?
C12 O1A C17A 123.6(8) . . ?
C9 O1 C17 122.3(9) . . ?
C20 O2 C13 116.3(9) . . ?
C10 O2A C20A 113.7(9) . . ?
O1 C17 H17A 109.5 . . ?
O1 C17 H17B 109.5 . . ?
O1 C17 H17C 109.5 . . ?
H17A C17 H17B 109.5 . . ?
H17A C17 H17C 109.5 . . ?
H17B C17 H17C 109.5 . . ?
O2A C20A H20A 109.5 . . ?
O2A C20A H20B 109.5 . . ?
O2A C20A H20C 109.5 . . ?
H20A C20A H20B 109.5 . . ?
H20A C20A H20C 109.5 . . ?
H20B C20A H20C 109.5 . . ?
O2 C20 H20D 109.5 . . ?
O2 C20 H20E 109.5 . . ?
O2 C20 H20F 109.5 . . ?
H20D C20 H20E 109.5 . . ?
H20D C20 H20F 109.5 . . ?
H20E C20 H20F 109.5 . . ?
O1A C17A H17D 109.5 . . ?
O1A C17A H17E 109.5 . . ?
O1A C17A H17F 109.5 . . ?
H17D C17A H17E 109.5 . . ?
H17D C17A H17F 109.5 . . ?
H17E C17A H17F 109.5 . . ?

loop_
_geom_bond_atom_site_label_1
_geom_bond_atom_site_label_2
_geom_bond_distance
_geom_bond_site_symmetry_2
_geom_bond_publ_flag
N2 C2 1.340(7) . ?
N2 C3 1.323(7) . ?
N2 C4 1.495(7) . ?
N1 C18 1.343(7) . ?
N1 C1 1.311(7) . ?
N1 C19 1.492(7) 5_666 ?
C8 C11 1.435(6) . ?
C8 C6 1.414(7) . ?
C8 C5 1.417(7) . ?
P2 F8 1.464(14) . ?
P2 F9 1.487(15) . ?
P2 F7 1.687(13) . ?
P2 F10 1.734(19) . ?
P2 F11 1.519(13) . ?
P2 F12 1.614(14) . ?
C11 C14 1.406(7) . ?
C11 C15 1.434(7) . ?
P1 F2 1.477(13) . ?
P1 F3 1.477(15) . ?
P1 F4 1.674(14) . ?
P1 F5 1.744(18) . ?
P1 F6 1.537(12) . ?
P1 F1 1.618(12) . ?
C14 H14 0.9500 . ?
C14 C1 1.421(7) . ?
C6 H6 0.9500 . ?
C6 C3 1.407(7) . ?
C18 H18 0.9500 . ?
C18 C15 1.351(7) . ?
C5 H5 0.9500 . ?
C5 C2 1.355(7) . ?
C2 H2 0.9500 . ?
C12 H12 0.9500 . ?
C12 C9 1.462(8) . ?
C12 C16 1.340(8) . ?
C12 O1A 1.305(9) . ?
C9 H9 0.9500 . ?
C9 C7 1.358(9) . ?
C9 O1 1.306(9) . ?
C16 C13 1.375(8) . ?
C16 C19 1.541(9) . ?
C7 C10 1.344(8) . ?
C7 C4 1.542(8) . ?
C15 H15 0.9500 . ?
C3 H3 0.9500 . ?
C10 H10 0.9500 . ?
C10 C13 1.446(8) . ?
C10 O2A 1.425(10) . ?
C1 H1 0.9500 . ?
C13 H13 0.9500 . ?
C13 O2 1.421(10) . ?
C19 N1 1.492(7) 5_666 ?
C19 H19A 0.9900 . ?
C19 H19B 0.9900 . ?
C4 H4A 0.9900 . ?
C4 H4B 0.9900 . ?
O1A C17A 1.438(15) . ?
O1 C17 1.463(17) . ?
O2 C20 1.384(15) . ?
O2A C20A 1.430(17) . ?
C17 H17A 0.9800 . ?
C17 H17B 0.9800 . ?
C17 H17C 0.9800 . ?
C20A H20A 0.9800 . ?
C20A H20B 0.9800 . ?
C20A H20C 0.9800 . ?
C20 H20D 0.9800 . ?
C20 H20E 0.9800 . ?
C20 H20F 0.9800 . ?
C17A H17D 0.9800 . ?
C17A H17E 0.9800 . ?
C17A H17F 0.9800 . ?
